data_4519165
loop_
_publ_author_name
'Long, Jinguo'
'Xia, Shaomiao'
'Wang, Ting'
'Cheng, Gui-Juan'
'Fang, Xianjie'

_publ_section_title
;
 Nickel-Catalyzed Regiodivergent Cyanation of Allylic Alcohols: Scope,
 Mechanism, and Application to the Synthesis of 1,n-Dinitriles
;
_journal_issue 22
_journal_name_full 'ACS Catalysis'
_journal_page_first 13880
_journal_page_last 13890
_journal_paper_doi 10.1021/acscatal.1c03729
_journal_volume 11
_journal_year 2021
_chemical_absolute_configuration ad
_chemical_formula_moiety 'C19 H18 N2'
_chemical_formula_sum 'C19 H18 N2'
_chemical_formula_weight 274.35
_space_group_crystal_system monoclinic
_space_group_IT_number 4
_space_group_name_Hall 'P 2yb'
_space_group_name_H-M_alt 'P 1 21 1'
_atom_sites_solution_hydrogens geom
_audit_creation_method SHELXL-2018/3
_cell_angle_alpha 90
_cell_angle_beta 90.139(16)
_cell_angle_gamma 90
_cell_formula_units_Z 2
_cell_length_a 5.693(2)
_cell_length_b 7.6997(14)
_cell_length_c 17.596(4)
_cell_measurement_reflns_used 4081
_cell_measurement_temperature 297(2)
_cell_measurement_theta_max 67.81
_cell_measurement_theta_min 2.51
_cell_volume 771.3(4)
_computing_structure_refinement 'SHELXL-2018/3 (Sheldrick, 2018)'
_computing_structure_solution 'SHELXT 2014/5 (Sheldrick, 2014)'
_diffrn_ambient_temperature 297(2)
_diffrn_measured_fraction_theta_full 0.994
_diffrn_measured_fraction_theta_max 0.993
_diffrn_measurement_device_type 'Bruker D8 VENTURE'
_diffrn_measurement_method '\f and \w scans'
_diffrn_radiation_type CuK\a
_diffrn_radiation_wavelength 1.54178
_diffrn_reflns_av_R_equivalents 0.0927
_diffrn_reflns_av_unetI/netI 0.1107
_diffrn_reflns_Laue_measured_fraction_full 0.994
_diffrn_reflns_Laue_measured_fraction_max 0.993
_diffrn_reflns_limit_h_max 6
_diffrn_reflns_limit_h_min -6
_diffrn_reflns_limit_k_max 9
_diffrn_reflns_limit_k_min -8
_diffrn_reflns_limit_l_max 21
_diffrn_reflns_limit_l_min -21
_diffrn_reflns_number 7823
_diffrn_reflns_point_group_measured_fraction_full 0.953
_diffrn_reflns_point_group_measured_fraction_max 0.951
_diffrn_reflns_theta_full 67.679
_diffrn_reflns_theta_max 68.048
_diffrn_reflns_theta_min 2.511
_exptl_absorpt_coefficient_mu 0.536
_exptl_crystal_colour colourless
_exptl_crystal_density_diffrn 1.181
_exptl_crystal_description block
_exptl_crystal_F_000 292
_exptl_crystal_size_max 0.160
_exptl_crystal_size_mid 0.150
_exptl_crystal_size_min 0.120
_exptl_transmission_factor_max 0.7530
_exptl_transmission_factor_min 0.6505
_refine_diff_density_max 0.145
_refine_diff_density_min -0.158
_refine_diff_density_rms 0.035
_refine_ls_abs_structure_details
;
 Flack x determined using 639 quotients [(I+)-(I-)]/[(I+)+(I-)]
 (Parsons, Flack and Wagner, Acta Cryst. B69 (2013) 249-259).
;
_refine_ls_abs_structure_Flack 0.3(5)
_refine_ls_extinction_method none
_refine_ls_goodness_of_fit_ref 1.028
_refine_ls_hydrogen_treatment constr
_refine_ls_matrix_type full
_refine_ls_number_parameters 190
_refine_ls_number_reflns 2682
_refine_ls_number_restraints 1
_refine_ls_restrained_S_all 1.028
_refine_ls_R_factor_all 0.1057
_refine_ls_R_factor_gt 0.0392
_refine_ls_shift/su_max 0.000
_refine_ls_shift/su_mean 0.000
_refine_ls_structure_factor_coef Fsqd
_refine_ls_weighting_details 'w=1/[\s^2^(Fo^2^)+(0.0592P)^2^] where P=(Fo^2^+2Fc^2^)/3'
_refine_ls_weighting_scheme calc
_refine_ls_wR_factor_gt 0.1027
_refine_ls_wR_factor_ref 0.1169
_reflns_Friedel_coverage 0.773
_reflns_Friedel_fraction_full 0.904
_reflns_Friedel_fraction_max 0.902
_reflns_number_gt 1843
_reflns_number_total 2682
_reflns_threshold_expression 'I > 2\s(I)'
_cod_data_source_file cs1c03729_si_002.cif
_cod_data_source_block t_a
_cod_depositor_comments
;
The following automatic conversions were performed:

data item '_chemical_absolute_configuration' value 'AD' was changed
to 'ad' in accordance with the
/home/data/users/saulius/crontab/automatic-downloads/current/ACS/lib/dictionaries/cif_core.dic
dictionary named 'cif_core.dic' version 2.4.2 last updated on
2011-04-26.

Automatic conversion script
Id: cif_fix_values 7556 2019-12-06 15:28:31Z antanas 
;
_cod_original_cell_volume 771.4(3)
_cod_original_sg_symbol_H-M 'P 21'
_cod_database_code 4519165
_shelx_shelxl_version_number 2018/3
_shelx_space_group_comment
;
The symmetry employed for this shelxl refinement is uniquely defined
by the following loop, which should always be used as a source of
symmetry information in preference to the above space-group names.
They are only intended as comments.
;
_shelx_estimated_absorpt_t_min 0.919
_shelx_estimated_absorpt_t_max 0.939

loop_
_space_group_symop_operation_xyz
'x, y, z'
'-x, y+1/2, -z'

loop_
_atom_site_label
_atom_site_type_symbol
_atom_site_fract_x
_atom_site_fract_y
_atom_site_fract_z
_atom_site_U_iso_or_equiv
_atom_site_adp_type
_atom_site_occupancy
_atom_site_site_symmetry_order
_atom_site_calc_flag
_atom_site_refinement_flags_posn
_atom_site_refinement_flags_adp
_atom_site_refinement_flags_occupancy
_atom_site_disorder_assembly
_atom_site_disorder_group
C1 C 0.7503(4) 0.3449(3) 0.51244(15) 0.0486(6) Uani 1 1 d . . . . .
N1 N 0.2429(6) 0.1570(5) 0.14901(17) 0.0909(10) Uani 1 1 d . . . . .
N2 N 1.2027(8) 0.7816(6) 0.0023(2) 0.1119(12) Uani 1 1 d . . . . .
C2 C 0.5923(6) 0.4237(4) 0.56135(19) 0.0688(9) Uani 1 1 d . . . . .
H2 H 0.459979 0.477554 0.541080 0.083 Uiso 1 1 calc R U . . .
C4 C 0.8170(6) 0.3468(4) 0.67067(19) 0.0685(8) Uani 1 1 d . . . . .
H4 H 0.839395 0.347684 0.723043 0.082 Uiso 1 1 calc R U . . .
C3 C 0.6246(6) 0.4250(5) 0.63902(19) 0.0749(9) Uani 1 1 d . . . . .
H3 H 0.514978 0.479374 0.670056 0.090 Uiso 1 1 calc R U . . .
C5 C 0.9761(6) 0.2673(5) 0.62406(19) 0.0735(9) Uani 1 1 d . . . . .
H5 H 1.107670 0.213772 0.644979 0.088 Uiso 1 1 calc R U . . .
C7 C 0.7139(4) 0.3438(3) 0.42862(15) 0.0476(6) Uani 1 1 d . . . . .
C6 C 0.9434(5) 0.2655(4) 0.54641(17) 0.0661(8) Uani 1 1 d . . . . .
H6 H 1.053347 0.209868 0.515929 0.079 Uiso 1 1 calc R U . . .
C8 C 0.5164(5) 0.4177(4) 0.39503(18) 0.0637(8) Uani 1 1 d . . . . .
H8 H 0.403389 0.468845 0.425847 0.076 Uiso 1 1 calc R U . . .
C9 C 0.4833(5) 0.4173(4) 0.31752(17) 0.0649(8) Uani 1 1 d . . . . .
H9 H 0.348887 0.468258 0.297279 0.078 Uiso 1 1 calc R U . . .
C10 C 0.6457(4) 0.3428(3) 0.26904(15) 0.0511(6) Uani 1 1 d . . . . .
C11 C 0.8413(5) 0.2676(4) 0.30145(16) 0.0617(7) Uani 1 1 d . . . . .
H11 H 0.953233 0.215847 0.270387 0.074 Uiso 1 1 calc R U . . .
C12 C 0.8743(5) 0.2676(4) 0.37934(17) 0.0618(8) Uani 1 1 d . . . . .
H12 H 1.007848 0.215058 0.399381 0.074 Uiso 1 1 calc R U . . .
C13 C 0.6102(5) 0.3440(4) 0.18367(16) 0.0596(7) Uani 1 1 d . . . . .
H13 H 0.748658 0.290556 0.160381 0.071 Uiso 1 1 calc R U . . .
C14 C 0.5815(6) 0.5269(4) 0.14970(18) 0.0655(8) Uani 1 1 d . . . . .
H14A H 0.557124 0.517096 0.095296 0.079 Uiso 1 1 calc R U . . .
H14B H 0.443182 0.581127 0.171333 0.079 Uiso 1 1 calc R U . . .
C15 C 0.7947(6) 0.6425(5) 0.1647(2) 0.0758(10) Uani 1 1 d . . . . .
H15A H 0.823910 0.646942 0.218964 0.091 Uiso 1 1 calc R U . . .
H15B H 0.931378 0.590845 0.140821 0.091 Uiso 1 1 calc R U . . .
C16 C 0.7641(7) 0.8262(5) 0.1350(2) 0.0901(11) Uani 1 1 d . . . . .
H16A H 0.611032 0.868747 0.150364 0.108 Uiso 1 1 calc R U . . .
H16B H 0.881725 0.900057 0.158462 0.108 Uiso 1 1 calc R U . . .
C17 C 0.7846(7) 0.8417(6) 0.0494(2) 0.0913(12) Uani 1 1 d . . . . .
H17A H 0.676663 0.760574 0.025725 0.110 Uiso 1 1 calc R U . . .
H17B H 0.738744 0.957976 0.034191 0.110 Uiso 1 1 calc R U . . .
C18 C 1.0172(9) 0.8078(5) 0.0225(2) 0.0815(11) Uani 1 1 d . . . . .
C19 C 0.4045(6) 0.2382(4) 0.16330(18) 0.0650(8) Uani 1 1 d . . . . .

loop_
_atom_site_aniso_label
_atom_site_aniso_U_11
_atom_site_aniso_U_22
_atom_site_aniso_U_33
_atom_site_aniso_U_23
_atom_site_aniso_U_13
_atom_site_aniso_U_12
C1 0.0465(15) 0.0416(13) 0.0577(18) 0.0018(13) 0.0005(12) -0.0026(12)
N1 0.096(2) 0.095(2) 0.081(2) -0.0181(16) 0.0053(17) -0.0308(18)
N2 0.101(3) 0.124(3) 0.110(3) -0.004(2) 0.017(2) -0.015(2)
C2 0.068(2) 0.074(2) 0.065(2) -0.0018(16) -0.0027(15) 0.0199(16)
C4 0.081(2) 0.0676(19) 0.0570(19) 0.0004(16) -0.0069(16) -0.0062(18)
C3 0.083(2) 0.083(2) 0.059(2) -0.0100(18) 0.0073(16) 0.0161(19)
C5 0.069(2) 0.088(2) 0.063(2) 0.0063(18) -0.0107(16) 0.0126(18)
C7 0.0477(15) 0.0404(13) 0.0547(16) 0.0011(12) 0.0026(11) -0.0020(12)
C6 0.0609(19) 0.073(2) 0.064(2) 0.0022(16) 0.0002(14) 0.0151(16)
C8 0.0586(19) 0.0698(18) 0.063(2) -0.0016(16) 0.0031(14) 0.0172(15)
C9 0.0607(19) 0.0742(19) 0.0598(19) 0.0012(16) -0.0025(14) 0.0185(15)
C10 0.0518(16) 0.0486(14) 0.0531(17) 0.0010(12) 0.0051(12) -0.0029(13)
C11 0.0566(18) 0.0713(19) 0.0572(18) -0.0042(15) 0.0083(13) 0.0103(14)
C12 0.0533(17) 0.0702(18) 0.0620(19) -0.0005(15) 0.0012(13) 0.0159(14)
C13 0.0604(17) 0.0618(17) 0.0565(17) -0.0025(14) 0.0024(13) -0.0062(14)
C14 0.076(2) 0.0637(18) 0.0567(18) 0.0053(14) -0.0046(15) -0.0063(14)
C15 0.094(3) 0.074(2) 0.059(2) 0.0088(15) -0.0088(17) -0.0214(18)
C16 0.105(3) 0.069(2) 0.096(3) 0.000(2) 0.018(2) -0.019(2)
C17 0.081(3) 0.092(3) 0.101(3) 0.041(2) 0.000(2) -0.003(2)
C18 0.083(3) 0.087(3) 0.074(2) 0.0111(18) 0.0037(19) -0.018(2)
C19 0.073(2) 0.0628(18) 0.0594(19) -0.0054(14) 0.0051(14) -0.0056(17)

loop_
_atom_type_symbol
_atom_type_description
_atom_type_scat_dispersion_real
_atom_type_scat_dispersion_imag
_atom_type_scat_source
C C 0.0181 0.0091 'International Tables Vol C Tables 4.2.6.8 and 6.1.1.4'
H H 0.0000 0.0000 'International Tables Vol C Tables 4.2.6.8 and 6.1.1.4'
N N 0.0311 0.0180 'International Tables Vol C Tables 4.2.6.8 and 6.1.1.4'

loop_
_geom_angle_atom_site_label_1
_geom_angle_atom_site_label_2
_geom_angle_atom_site_label_3
_geom_angle
_geom_angle_site_symmetry_1
_geom_angle_site_symmetry_3
_geom_angle_publ_flag
C2 C1 C6 116.0(3) . . ?
C2 C1 C7 121.9(2) . . ?
C6 C1 C7 122.1(2) . . ?
C3 C2 C1 122.2(3) . . ?
C3 C2 H2 118.9 . . ?
C1 C2 H2 118.9 . . ?
C3 C4 C5 118.9(3) . . ?
C3 C4 H4 120.5 . . ?
C5 C4 H4 120.5 . . ?
C4 C3 C2 120.4(3) . . ?
C4 C3 H3 119.8 . . ?
C2 C3 H3 119.8 . . ?
C4 C5 C6 120.7(3) . . ?
C4 C5 H5 119.6 . . ?
C6 C5 H5 119.6 . . ?
C12 C7 C8 116.0(3) . . ?
C12 C7 C1 122.0(2) . . ?
C8 C7 C1 121.9(2) . . ?
C5 C6 C1 121.8(3) . . ?
C5 C6 H6 119.1 . . ?
C1 C6 H6 119.1 . . ?
C9 C8 C7 121.9(3) . . ?
C9 C8 H8 119.0 . . ?
C7 C8 H8 119.0 . . ?
C8 C9 C10 121.4(2) . . ?
C8 C9 H9 119.3 . . ?
C10 C9 H9 119.3 . . ?
C11 C10 C9 117.4(2) . . ?
C11 C10 C13 121.3(2) . . ?
C9 C10 C13 121.4(2) . . ?
C10 C11 C12 121.2(3) . . ?
C10 C11 H11 119.4 . . ?
C12 C11 H11 119.4 . . ?
C11 C12 C7 122.0(3) . . ?
C11 C12 H12 119.0 . . ?
C7 C12 H12 119.0 . . ?
C19 C13 C10 110.0(3) . . ?
C19 C13 C14 109.2(2) . . ?
C10 C13 C14 113.9(3) . . ?
C19 C13 H13 107.8 . . ?
C10 C13 H13 107.8 . . ?
C14 C13 H13 107.8 . . ?
C15 C14 C13 112.5(2) . . ?
C15 C14 H14A 109.1 . . ?
C13 C14 H14A 109.1 . . ?
C15 C14 H14B 109.1 . . ?
C13 C14 H14B 109.1 . . ?
H14A C14 H14B 107.8 . . ?
C16 C15 C14 113.2(3) . . ?
C16 C15 H15A 108.9 . . ?
C14 C15 H15A 108.9 . . ?
C16 C15 H15B 108.9 . . ?
C14 C15 H15B 108.9 . . ?
H15A C15 H15B 107.8 . . ?
C17 C16 C15 114.0(4) . . ?
C17 C16 H16A 108.8 . . ?
C15 C16 H16A 108.8 . . ?
C17 C16 H16B 108.8 . . ?
C15 C16 H16B 108.8 . . ?
H16A C16 H16B 107.7 . . ?
C18 C17 C16 112.8(3) . . ?
C18 C17 H17A 109.0 . . ?
C16 C17 H17A 109.0 . . ?
C18 C17 H17B 109.0 . . ?
C16 C17 H17B 109.0 . . ?
H17A C17 H17B 107.8 . . ?
N2 C18 C17 178.9(4) . . ?
N1 C19 C13 178.5(4) . . ?

loop_
_geom_bond_atom_site_label_1
_geom_bond_atom_site_label_2
_geom_bond_distance
_geom_bond_site_symmetry_2
_geom_bond_publ_flag
C1 C2 1.387(4) . ?
C1 C6 1.391(3) . ?
C1 C7 1.489(3) . ?
N1 C19 1.140(4) . ?
N2 C18 1.133(5) . ?
C2 C3 1.379(4) . ?
C2 H2 0.9300 . ?
C4 C3 1.367(4) . ?
C4 C5 1.368(5) . ?
C4 H4 0.9300 . ?
C3 H3 0.9300 . ?
C5 C6 1.379(4) . ?
C5 H5 0.9300 . ?
C7 C12 1.390(4) . ?
C7 C8 1.391(4) . ?
C6 H6 0.9300 . ?
C8 C9 1.376(4) . ?
C8 H8 0.9300 . ?
C9 C10 1.384(4) . ?
C9 H9 0.9300 . ?
C10 C11 1.378(4) . ?
C10 C13 1.515(4) . ?
C11 C12 1.383(4) . ?
C11 H11 0.9300 . ?
C12 H12 0.9300 . ?
C13 C19 1.470(4) . ?
C13 C14 1.538(5) . ?
C13 H13 0.9800 . ?
C14 C15 1.527(4) . ?
C14 H14A 0.9700 . ?
C14 H14B 0.9700 . ?
C15 C16 1.518(6) . ?
C15 H15A 0.9700 . ?
C15 H15B 0.9700 . ?
C16 C17 1.516(6) . ?
C16 H16A 0.9700 . ?
C16 H16B 0.9700 . ?
C17 C18 1.431(6) . ?
C17 H17A 0.9700 . ?
C17 H17B 0.9700 . ?

loop_
_geom_torsion_atom_site_label_1
_geom_torsion_atom_site_label_2
_geom_torsion_atom_site_label_3
_geom_torsion_atom_site_label_4
_geom_torsion
_geom_torsion_site_symmetry_1
_geom_torsion_site_symmetry_2
_geom_torsion_site_symmetry_3
_geom_torsion_site_symmetry_4
_geom_torsion_publ_flag
C6 C1 C2 C3 0.5(5) . . . . ?
C7 C1 C2 C3 179.9(3) . . . . ?
C5 C4 C3 C2 -0.1(5) . . . . ?
C1 C2 C3 C4 -0.1(5) . . . . ?
C3 C4 C5 C6 -0.1(5) . . . . ?
C2 C1 C7 C12 178.8(3) . . . . ?
C6 C1 C7 C12 -1.9(4) . . . . ?
C2 C1 C7 C8 -1.7(4) . . . . ?
C6 C1 C7 C8 177.6(3) . . . . ?
C4 C5 C6 C1 0.5(5) . . . . ?
C2 C1 C6 C5 -0.7(5) . . . . ?
C7 C1 C6 C5 179.9(3) . . . . ?
C12 C7 C8 C9 -0.8(4) . . . . ?
C1 C7 C8 C9 179.7(3) . . . . ?
C7 C8 C9 C10 0.1(5) . . . . ?
C8 C9 C10 C11 0.5(4) . . . . ?
C8 C9 C10 C13 -179.4(3) . . . . ?
C9 C10 C11 C12 -0.4(4) . . . . ?
C13 C10 C11 C12 179.6(3) . . . . ?
C10 C11 C12 C7 -0.4(5) . . . . ?
C8 C7 C12 C11 0.9(4) . . . . ?
C1 C7 C12 C11 -179.6(3) . . . . ?
C11 C10 C13 C19 114.5(3) . . . . ?
C9 C10 C13 C19 -65.6(4) . . . . ?
C11 C10 C13 C14 -122.6(3) . . . . ?
C9 C10 C13 C14 57.4(4) . . . . ?
C19 C13 C14 C15 -176.9(3) . . . . ?
C10 C13 C14 C15 59.7(4) . . . . ?
C13 C14 C15 C16 -177.1(3) . . . . ?
C14 C15 C16 C17 -74.7(4) . . . . ?
C15 C16 C17 C18 -67.7(5) . . . . ?
